data_7014119
loop_
_publ_author_name
'Casas, Jos\'e S'
'Casta\~no, Mar\'ia V'
'Garc\'ia-Tasende, Mar\'ia S'
'Rodr\'iguez-Castell\'on, Enrique'
'S\'anchez, Agust\'in'
'Sanju\'an, Luisa M'
'Sordo, Jos\'e'

_publ_section_title
;
 Reactions of thiosemicarbazones derived from beta-keto amides and
 beta-keto esters with Zn(II) and Cd(II) acetates: influence of metal,
 substitution, reagent ratio and temperature on metal-induced
 cyclization.
;
_journal_issue 13
_journal_name_full 'Dalton transactions (Cambridge, England : 2003)'
_journal_page_first 2019
_journal_page_last 2026
_journal_paper_doi 10.1039/b401674b
_journal_year 2004
_chemical_formula_sum 'C10 H9 N3 O S'
_chemical_formula_weight 219.26
_chemical_name_common HL5
_chemical_name_systematic
;
?
;
_space_group_IT_number 2
_symmetry_cell_setting triclinic
_symmetry_space_group_name_Hall '-P 1'
_symmetry_space_group_name_H-M 'P -1'
_atom_sites_solution_hydrogens geom
_atom_sites_solution_primary direct
_atom_sites_solution_secondary difmap
_audit_creation_method SHELXL-97
_cell_angle_alpha 94.399(12)
_cell_angle_beta 100.733(7)
_cell_angle_gamma 95.417(11)
_cell_formula_units_Z 2
_cell_length_a 6.0107(3)
_cell_length_b 7.8604(13)
_cell_length_c 11.2049(9)
_cell_measurement_reflns_used 24
_cell_measurement_temperature 293(2)
_cell_measurement_theta_max 42.91
_cell_measurement_theta_min 21.01
_cell_volume 515.40(10)
_computing_cell_refinement 'CAD4-Express Software (Nonius, 1994)'
_computing_data_collection 'CAD4-Express Software (Nonius, 1994)'
_computing_data_reduction XCAD4
_computing_molecular_graphics 'ORTEP-3 for Windows (Farrugia, 1997)'
_computing_structure_refinement 'SHELXL-97 (Sheldrick, 1997)'
_computing_structure_solution 'SHELXS-97 (Sheldrick, 1990)'
_diffrn_ambient_temperature 293(2)
_diffrn_measured_fraction_theta_full 0.999
_diffrn_measured_fraction_theta_max 0.999
_diffrn_measurement_device_type 'MACH3 Enraf Nonius'
_diffrn_measurement_method omega/2-theta
_diffrn_radiation_monochromator graphite
_diffrn_radiation_source 'fine-focus sealed tube'
_diffrn_radiation_type CuK\a
_diffrn_radiation_wavelength 1.54180
_diffrn_reflns_av_R_equivalents 0.0354
_diffrn_reflns_av_sigmaI/netI 0.0285
_diffrn_reflns_limit_h_max 7
_diffrn_reflns_limit_h_min 0
_diffrn_reflns_limit_k_max 9
_diffrn_reflns_limit_k_min -9
_diffrn_reflns_limit_l_max 13
_diffrn_reflns_limit_l_min -13
_diffrn_reflns_number 2270
_diffrn_reflns_theta_full 72.99
_diffrn_reflns_theta_max 72.99
_diffrn_reflns_theta_min 4.03
_diffrn_standards_interval_time 120
_diffrn_standards_number 3
_exptl_absorpt_coefficient_mu 2.599
_exptl_absorpt_correction_type 'empirical(Sadabs, Sheldrick, 1996)'
_exptl_crystal_colour colourless
_exptl_crystal_density_diffrn 1.413
_exptl_crystal_density_method 'not measured'
_exptl_crystal_description prism
_exptl_crystal_F_000 228
_exptl_crystal_size_max 0.24
_exptl_crystal_size_mid 0.16
_exptl_crystal_size_min 0.04
_refine_diff_density_max 0.250
_refine_diff_density_min -0.456
_refine_diff_density_rms 0.094
_refine_ls_extinction_method none
_refine_ls_goodness_of_fit_ref 1.158
_refine_ls_hydrogen_treatment 'riding model'
_refine_ls_matrix_type full
_refine_ls_number_parameters 152
_refine_ls_number_reflns 2065
_refine_ls_number_restraints 0
_refine_ls_restrained_S_all 1.158
_refine_ls_R_factor_all 0.0584
_refine_ls_R_factor_gt 0.0438
_refine_ls_shift/su_max 0.005
_refine_ls_shift/su_mean 0.001
_refine_ls_structure_factor_coef Fsqd
_refine_ls_weighting_details 'calc w=1/[\s^2^(Fo^2^)+(0.0719P)^2^+0.1424P] where P=(Fo^2^+2Fc^2^)/3'
_refine_ls_weighting_scheme calc
_refine_ls_wR_factor_gt 0.1242
_refine_ls_wR_factor_ref 0.1308
_reflns_number_gt 1712
_reflns_number_total 2065
_reflns_threshold_expression >2sigma(I)
_cod_data_source_file b401674b.txt
_cod_data_source_block HL5
_cod_depositor_comments
;
The following automatic conversions were performed:
'_symmetry_cell_setting' value 'Triclinic' changed to 'triclinic'
according to '/home/saulius/struct/CIF-dictionaries/cif_core.dic'
dictionary named 'cif_core.dic' version 2.4.1 from 2010-06-29.

Automatic conversion script
Id: cif_fix_enum 1527 2010-12-29 10:47:43Z saulius 
;
_cod_original_sg_symbol_H-M P-1
_cod_database_code 7014119

loop_
_symmetry_equiv_pos_as_xyz
'x, y, z'
'-x, -y, -z'

loop_
_atom_site_label
_atom_site_type_symbol
_atom_site_fract_x
_atom_site_fract_y
_atom_site_fract_z
_atom_site_U_iso_or_equiv
_atom_site_adp_type
_atom_site_occupancy
_atom_site_symmetry_multiplicity
_atom_site_calc_flag
_atom_site_refinement_flags
_atom_site_disorder_assembly
_atom_site_disorder_group
C1 C 0.0338(3) 0.1625(3) 0.68710(18) 0.0347(4) Uani 1 1 d . . .
C2 C 0.0691(3) 0.2753(3) 1.00171(18) 0.0331(4) Uani 1 1 d . . .
C3 C 0.2911(3) 0.3256(3) 0.99645(19) 0.0383(5) Uani 1 1 d . . .
C4 C 0.3183(3) 0.2930(3) 0.87489(19) 0.0359(4) Uani 1 1 d . . .
C5 C -0.0370(4) 0.2760(3) 1.10962(19) 0.0369(5) Uani 1 1 d . . .
C6 C 0.0646(5) 0.3826(3) 1.2141(2) 0.0519(6) Uani 1 1 d . . .
H6 H 0.1966 0.4548 1.2145 0.062 Uiso 1 1 calc R . .
C7 C -0.0302(7) 0.3812(4) 1.3172(3) 0.0694(9) Uani 1 1 d . . .
H7 H 0.0377 0.4525 1.3871 0.083 Uiso 1 1 calc R . .
C8 C -0.2263(6) 0.2736(4) 1.3165(3) 0.0723(9) Uani 1 1 d . . .
H8 H -0.2910 0.2738 1.3857 0.087 Uiso 1 1 calc R . .
C9 C -0.3259(5) 0.1666(4) 1.2143(3) 0.0625(8) Uani 1 1 d . . .
H9 H -0.4571 0.0940 1.2147 0.075 Uiso 1 1 calc R . .
C10 C -0.2321(4) 0.1662(3) 1.1103(2) 0.0469(5) Uani 1 1 d . . .
H10 H -0.2993 0.0929 1.0412 0.056 Uiso 1 1 calc R . .
N1 N 0.1982(3) 0.1804(3) 0.62339(18) 0.0453(5) Uani 1 1 d . . .
N2 N 0.0996(3) 0.2277(2) 0.80862(15) 0.0333(4) Uani 1 1 d . . .
N3 N -0.0490(3) 0.2104(2) 0.88960(15) 0.0348(4) Uani 1 1 d . . .
O1 O 0.4896(2) 0.3087(2) 0.82649(15) 0.0476(4) Uani 1 1 d . . .
S1 S -0.23137(8) 0.07497(9) 0.63074(5) 0.0494(2) Uani 1 1 d . . .
H1A H 0.341(5) 0.219(4) 0.662(3) 0.061(8) Uiso 1 1 d . . .
H1B H 0.182(5) 0.127(4) 0.548(3) 0.062(8) Uiso 1 1 d . . .
H3 H 0.408(4) 0.367(3) 1.062(2) 0.044(7) Uiso 1 1 d . . .
H3N H -0.189(6) 0.224(4) 0.861(3) 0.068(9) Uiso 1 1 d . . .

loop_
_atom_site_aniso_label
_atom_site_aniso_U_11
_atom_site_aniso_U_22
_atom_site_aniso_U_33
_atom_site_aniso_U_23
_atom_site_aniso_U_13
_atom_site_aniso_U_12
C1 0.0285(9) 0.0461(11) 0.0298(10) -0.0032(8) 0.0098(7) 0.0032(8)
C2 0.0311(9) 0.0391(10) 0.0294(9) -0.0005(8) 0.0069(7) 0.0064(8)
C3 0.0276(9) 0.0511(12) 0.0336(10) -0.0061(9) 0.0041(8) 0.0034(8)
C4 0.0234(9) 0.0457(11) 0.0363(10) -0.0058(8) 0.0060(8) 0.0005(8)
C5 0.0420(11) 0.0419(11) 0.0309(10) 0.0061(8) 0.0124(8) 0.0132(9)
C6 0.0709(17) 0.0499(13) 0.0368(12) 0.0004(10) 0.0164(11) 0.0075(12)
C7 0.112(3) 0.0662(17) 0.0370(13) 0.0016(12) 0.0297(15) 0.0170(17)
C8 0.107(3) 0.080(2) 0.0498(16) 0.0249(15) 0.0480(17) 0.0340(19)
C9 0.0632(16) 0.0776(19) 0.0608(17) 0.0306(15) 0.0337(14) 0.0172(14)
C10 0.0433(12) 0.0584(14) 0.0436(12) 0.0126(10) 0.0157(10) 0.0088(10)
N1 0.0332(9) 0.0677(13) 0.0341(10) -0.0086(9) 0.0153(8) -0.0057(9)
N2 0.0220(7) 0.0478(9) 0.0295(8) -0.0051(7) 0.0094(6) -0.0007(7)
N3 0.0243(8) 0.0519(10) 0.0288(8) -0.0013(7) 0.0100(6) 0.0028(7)
O1 0.0248(7) 0.0693(10) 0.0464(9) -0.0128(8) 0.0132(6) -0.0044(7)
S1 0.0267(3) 0.0808(5) 0.0361(3) -0.0155(3) 0.0087(2) -0.0050(2)

loop_
_atom_type_symbol
_atom_type_description
_atom_type_scat_dispersion_real
_atom_type_scat_dispersion_imag
_atom_type_scat_source
C C 0.0181 0.0091 'International Tables Vol C Tables 4.2.6.8 and 6.1.1.4'
H H 0.0000 0.0000 'International Tables Vol C Tables 4.2.6.8 and 6.1.1.4'
N N 0.0311 0.0180 'International Tables Vol C Tables 4.2.6.8 and 6.1.1.4'
O O 0.0492 0.0322 'International Tables Vol C Tables 4.2.6.8 and 6.1.1.4'
S S 0.3331 0.5567 'International Tables Vol C Tables 4.2.6.8 and 6.1.1.4'

loop_
_geom_angle_atom_site_label_1
_geom_angle_atom_site_label_2
_geom_angle_atom_site_label_3
_geom_angle
_geom_angle_site_symmetry_1
_geom_angle_site_symmetry_3
_geom_angle_publ_flag
N1 C1 N2 113.95(18) . . ?
N1 C1 S1 124.93(17) . . ?
N2 C1 S1 121.12(14) . . ?
N3 C2 C3 110.27(17) . . ?
N3 C2 C5 121.49(18) . . ?
C3 C2 C5 128.14(19) . . ?
C2 C3 C4 108.24(18) . . ?
O1 C4 C3 131.96(19) . . ?
O1 C4 N2 122.70(18) . . ?
C3 C4 N2 105.31(16) . . ?
C10 C5 C6 119.7(2) . . ?
C10 C5 C2 120.8(2) . . ?
C6 C5 C2 119.5(2) . . ?
C7 C6 C5 120.0(3) . . ?
C6 C7 C8 119.9(3) . . ?
C9 C8 C7 120.4(2) . . ?
C8 C9 C10 120.3(3) . . ?
C9 C10 C5 119.7(3) . . ?
C1 N2 N3 121.14(15) . . ?
C1 N2 C4 129.27(16) . . ?
N3 N2 C4 108.89(15) . . ?
C2 N3 N2 107.09(15) . . ?

loop_
_geom_bond_atom_site_label_1
_geom_bond_atom_site_label_2
_geom_bond_distance
_geom_bond_site_symmetry_2
_geom_bond_publ_flag
C1 N1 1.326(3) . ?
C1 N2 1.388(3) . ?
C1 S1 1.663(2) . ?
C2 N3 1.358(3) . ?
C2 C3 1.369(3) . ?
C2 C5 1.468(3) . ?
C3 C4 1.409(3) . ?
C4 O1 1.251(2) . ?
C4 N2 1.412(2) . ?
C5 C10 1.391(3) . ?
C5 C6 1.390(3) . ?
C6 C7 1.381(4) . ?
C7 C8 1.383(5) . ?
C8 C9 1.370(5) . ?
C9 C10 1.386(3) . ?
N2 N3 1.392(2) . ?

loop_
_geom_hbond_atom_site_label_D
_geom_hbond_atom_site_label_H
_geom_hbond_atom_site_label_A
_geom_hbond_distance_DH
_geom_hbond_distance_HA
_geom_hbond_distance_DA
_geom_hbond_angle_DHA
_geom_hbond_site_symmetry_A
N3 H3N O1 0.86(3) 2.08(3) 2.924(2) 165(3) 1_455
N1 H1A O1 0.90(3) 1.94(3) 2.664(3) 136(3) .
N1 H1B S1 0.89(3) 2.54(3) 3.404(2) 162(3) 2_556

loop_
_cod_related_entry_id
_cod_related_entry_database
_cod_related_entry_code
1 ChemSpider 695372
